data_7215046
loop_
_publ_author_name
'Fern\'andez-Palacio, Francisco'
'Restrepo, Jimmy'
'G\'alvez, Santos'
'G\'omez-Sal, Pilar'
'Mosquera, Marta E. G.'

_publ_section_title
;
 Functionalized aminocarboxylate moieties as linkers for coordination
 polymers: influence of the substituents in the dimensionality of the
 final structure
;
_journal_issue 16
_journal_name_full CrystEngComm
_journal_page_first 3376
_journal_paper_doi 10.1039/c3ce42615g
_journal_volume 16
_journal_year 2014
_chemical_compound_source 'synthesis as described'
_chemical_formula_moiety 'C14 H22 N4 O8 Zn1'
_chemical_formula_sum 'C14 H22 N4 O8 Zn'
_chemical_formula_weight 439.73
_chemical_name_systematic
;
 ?
;
_space_group_IT_number 56
_symmetry_cell_setting orthorhombic
_symmetry_Int_Tables_number 56
_symmetry_space_group_name_Hall '-P 2ab 2ac'
_symmetry_space_group_name_H-M 'P c c n'
_atom_sites_solution_hydrogens geom
_atom_sites_solution_primary direct
_atom_sites_solution_secondary difmap
_audit_conform_dict_location ftp://ftp.iucr.org/pub/cif_core.dic
_audit_conform_dict_name cif_core.dic
_audit_conform_dict_version 2.4
_audit_creation_date 2012-05-29T16:59:50-00:00
_audit_creation_method 'WinGX routine CIF_UPDATE'
_cell_angle_alpha 90
_cell_angle_beta 90
_cell_angle_gamma 90
_cell_formula_units_Z 4
_cell_length_a 8.0133(7)
_cell_length_b 11.2963(4)
_cell_length_c 19.9503(13)
_cell_measurement_reflns_used 345
_cell_measurement_temperature 200(2)
_cell_measurement_theta_max 15.45
_cell_measurement_theta_min 3.23
_cell_measurement_wavelength 0.71073
_cell_volume 1805.9(2)
_computing_cell_refinement 'Dirax/lsq (Duisenberg & Schreurs, 1989-2000)'
_computing_data_collection 'Collect (Bruker AXS BV, 1997-2004)'
_computing_data_reduction 'EvalCCD (Duisenberg & Schreurs 1990-2000)'
_computing_molecular_graphics 'Ortep-3 for Windows (Farrugia, 1997)'
_computing_publication_material 'WinGX publication routines (Farrugia, 1999)'
_computing_structure_refinement 'SHELXL-97 (Sheldrick, 2008)'
_diffrn_ambient_temperature 200(2)
_diffrn_detector 'CCD plate'
_diffrn_detector_area_resol_mean 9
_diffrn_measured_fraction_theta_full 0.999
_diffrn_measured_fraction_theta_max 0.999
_diffrn_measurement_device '95mm CCD camera on \k-goniostat'
_diffrn_measurement_device_type KappaCCD
_diffrn_measurement_method 'CCD rotation images, thick slices'
_diffrn_orient_matrix_type X=UH
_diffrn_orient_matrix_UB_11 0.01
_diffrn_orient_matrix_UB_12 0
_diffrn_orient_matrix_UB_13 0
_diffrn_orient_matrix_UB_21 0
_diffrn_orient_matrix_UB_22 0.01
_diffrn_orient_matrix_UB_23 0
_diffrn_orient_matrix_UB_31 0
_diffrn_orient_matrix_UB_32 0
_diffrn_orient_matrix_UB_33 0.01
_diffrn_radiation_monochromator graphite
_diffrn_radiation_probe x-ray
_diffrn_radiation_type MoK\a
_diffrn_radiation_wavelength 0.71073
_diffrn_reflns_av_R_equivalents 0.2421
_diffrn_reflns_av_unetI/netI 0.0836
_diffrn_reflns_limit_h_max 10
_diffrn_reflns_limit_h_min -10
_diffrn_reflns_limit_k_max 14
_diffrn_reflns_limit_k_min -14
_diffrn_reflns_limit_l_max 25
_diffrn_reflns_limit_l_min -25
_diffrn_reflns_number 21995
_diffrn_reflns_theta_full 27.5
_diffrn_reflns_theta_max 27.5
_diffrn_reflns_theta_min 3.12
_diffrn_source 'Enraf Nonius FR590'
_exptl_absorpt_coefficient_mu 1.412
_exptl_absorpt_correction_type none
_exptl_crystal_colour yellow
_exptl_crystal_density_diffrn 1.617
_exptl_crystal_density_method 'not measured'
_exptl_crystal_description prism
_exptl_crystal_F_000 912
_exptl_crystal_size_max 0.4
_exptl_crystal_size_mid 0.3
_exptl_crystal_size_min 0.2
_refine_diff_density_max 0.617
_refine_diff_density_min -0.806
_refine_diff_density_rms 0.108
_refine_ls_extinction_method none
_refine_ls_goodness_of_fit_ref 1.134
_refine_ls_hydrogen_treatment mixed
_refine_ls_matrix_type full
_refine_ls_number_parameters 160
_refine_ls_number_reflns 2074
_refine_ls_number_restraints 0
_refine_ls_restrained_S_all 1.134
_refine_ls_R_factor_all 0.0995
_refine_ls_R_factor_gt 0.0537
_refine_ls_shift/su_max 0.072
_refine_ls_shift/su_mean 0.006
_refine_ls_structure_factor_coef Fsqd
_refine_ls_weighting_details 'calc w=1/[\s^2^(Fo^2^)+(0.0000P)^2^+4.4799P] where P=(Fo^2^+2Fc^2^)/3'
_refine_ls_weighting_scheme calc
_refine_ls_wR_factor_gt 0.1133
_refine_ls_wR_factor_ref 0.141
_reflns_number_gt 1404
_reflns_number_total 2074
_reflns_threshold_expression >2\s(I)
_cod_data_source_file c3ce42615g2.cif
_cod_data_source_block 1
_cod_database_code 7215046

loop_
_symmetry_equiv_pos_as_xyz
'x, y, z'
'-x+1/2, -y+1/2, z'
'x+1/2, -y, -z+1/2'
'-x, y+1/2, -z+1/2'
'-x, -y, -z'
'x-1/2, y-1/2, -z'
'-x-1/2, y, z-1/2'
'x, -y-1/2, z-1/2'

loop_
_atom_site_label
_atom_site_type_symbol
_atom_site_fract_x
_atom_site_fract_y
_atom_site_fract_z
_atom_site_U_iso_or_equiv
_atom_site_adp_type
_atom_site_occupancy
_atom_site_symmetry_multiplicity
_atom_site_calc_flag
_atom_site_refinement_flags
Zn1 Zn 0.75 0.25 0.58153(3) 0.0308(3) Uani 1 2 d S
N1 N 0.8633(5) 0.0509(3) 0.43191(19) 0.0296(9) Uani 1 1 d .
N2 N 0.9702(5) 0.1997(3) 0.53750(17) 0.0294(9) Uani 1 1 d .
O2 O 0.8139(9) 0.2359(7) 0.6793(2) 0.0378(19) Uani 0.5 1 d P
O4 O 0.7047(5) 0.9468(3) 0.30021(15) 0.0372(8) Uani 1 1 d .
O5 O 0.75 0.75 0.3749(2) 0.0375(11) Uani 1 2 d S
O1 O 0.6828(4) 0.0677(2) 0.57919(12) 0.0298(7) Uani 1 1 d .
O3 O 0.6475(4) 0.0358(3) 0.68822(13) 0.0346(8) Uani 1 1 d .
C1 C 0.6441(6) 0.0014(4) 0.62756(18) 0.0256(9) Uani 1 1 d .
C2 C 0.9938(5) 0.2350(3) 0.46812(17) 0.0253(9) Uani 1 1 d .
C3 C 1.0633(5) 0.3429(3) 0.45324(18) 0.0240(9) Uani 1 1 d .
H3 H 1.0985 0.3921 0.4879 0.029 Uiso 1 1 calc R
C4 C 1.0819(5) 0.3798(4) 0.38733(18) 0.0239(9) Uani 1 1 d .
C5 C 1.0338(6) 0.3033(4) 0.33623(19) 0.0302(10) Uani 1 1 d .
H5 H 1.0499 0.3252 0.2918 0.036 Uiso 1 1 calc R
C6 C 0.9629(6) 0.1958(4) 0.35076(19) 0.0293(10) Uani 1 1 d .
H6 H 0.9318 0.1458 0.3159 0.035 Uiso 1 1 calc R
C7 C 0.9365(5) 0.1599(3) 0.41704(19) 0.0239(9) Uani 1 1 d .
H5W H 0.734(7) 0.810(5) 0.347(2) 0.045(14) Uiso 1 1 d .
H21N H 1.041(6) 0.229(4) 0.563(2) 0.019(11) Uiso 1 1 d .
H1N H 0.802(5) 0.048(4) 0.467(2) 0.022(11) Uiso 1 1 d .
H41W H 0.748(8) 0.974(6) 0.268(3) 0.07(2) Uiso 1 1 d .
H2N H 0.818(6) 0.026(4) 0.396(2) 0.027(12) Uiso 1 1 d .
H4W H 0.591(8) 0.951(5) 0.293(3) 0.054(18) Uiso 1 1 d .
H22N H 0.957(7) 0.121(5) 0.542(3) 0.057(16) Uiso 1 1 d .
H2W H 0.733(8) 0.188(5) 0.693(2) 0.042(15) Uiso 1 1 d .

loop_
_atom_site_aniso_label
_atom_site_aniso_U_11
_atom_site_aniso_U_22
_atom_site_aniso_U_33
_atom_site_aniso_U_23
_atom_site_aniso_U_13
_atom_site_aniso_U_12
Zn1 0.0530(5) 0.0260(4) 0.0136(3) 0 0 -0.0126(4)
N1 0.041(2) 0.0211(19) 0.0263(18) -0.0007(14) -0.0025(18) -0.0098(17)
N2 0.044(2) 0.0204(19) 0.0234(17) 0.0019(14) -0.0065(17) -0.0109(19)
O2 0.069(5) 0.028(4) 0.017(2) 0.005(2) -0.002(2) -0.016(4)
O4 0.049(3) 0.0399(19) 0.0228(15) 0.0030(13) 0.0049(15) -0.0012(17)
O5 0.055(3) 0.036(3) 0.0216(18) 0 0 -0.004(3)
O1 0.050(2) 0.0211(15) 0.0183(12) 0.0017(10) 0.0039(13) -0.0137(15)
O3 0.058(2) 0.0258(16) 0.0197(13) 0.0003(11) -0.0026(14) -0.0099(16)
C1 0.034(2) 0.019(2) 0.0232(18) 0.0020(15) -0.0022(18) -0.0010(19)
C2 0.034(2) 0.021(2) 0.0218(17) 0.0035(15) -0.0002(17) 0.0020(19)
C3 0.031(2) 0.020(2) 0.0210(18) -0.0026(14) -0.0010(17) -0.0033(18)
C4 0.031(2) 0.019(2) 0.0222(18) -0.0018(15) 0.0026(17) -0.0035(18)
C5 0.041(3) 0.028(2) 0.0212(18) -0.0011(16) 0.0015(19) -0.002(2)
C6 0.043(3) 0.020(2) 0.0250(19) -0.0056(16) -0.0051(19) -0.006(2)
C7 0.029(2) 0.0158(19) 0.0273(19) -0.0010(15) -0.0027(18) -0.0006(18)

loop_
_atom_type_symbol
_atom_type_description
_atom_type_scat_dispersion_real
_atom_type_scat_dispersion_imag
_atom_type_scat_source
C C 0.0033 0.0016 'International Tables Vol C Tables 4.2.6.8 and 6.1.1.4'
H H 0 0 'International Tables Vol C Tables 4.2.6.8 and 6.1.1.4'
N N 0.0061 0.0033 'International Tables Vol C Tables 4.2.6.8 and 6.1.1.4'
O O 0.0106 0.006 'International Tables Vol C Tables 4.2.6.8 and 6.1.1.4'
Zn Zn 0.2839 1.4301 'International Tables Vol C Tables 4.2.6.8 and 6.1.1.4'

loop_
_exptl_crystal_face_index_h
_exptl_crystal_face_index_k
_exptl_crystal_face_index_l
_exptl_crystal_face_perp_dist
3 1 -1 0.256
0 -1 -9 0.086
-1 1 15 0.147
-4 -1 2 0.213
5 2 3 0.226
4 3 10 0.196
-5 -2 3 0.224
0 -1 2 0.13
0 1 -2 0.107
0 -2 -3 0.112
0 2 3 0.134
0 2 -1 0.061

loop_
_geom_angle_atom_site_label_1
_geom_angle_atom_site_label_2
_geom_angle_atom_site_label_3
_geom_angle
_geom_angle_site_symmetry_1
_geom_angle_site_symmetry_3
O2 Zn1 O2 30.7(4) . 2_655
O2 Zn1 N2 130.7(2) . 2_655
O2 Zn1 N2 100.0(2) 2_655 2_655
O2 Zn1 N2 100.0(2) . .
O2 Zn1 N2 130.7(2) 2_655 .
N2 Zn1 N2 129.3(2) 2_655 .
O2 Zn1 O1 91.9(2) . 2_655
O2 Zn1 O1 90.5(2) 2_655 2_655
N2 Zn1 O1 86.56(14) 2_655 2_655
N2 Zn1 O1 92.36(14) . 2_655
O2 Zn1 O1 90.5(2) . .
O2 Zn1 O1 91.9(2) 2_655 .
N2 Zn1 O1 92.36(14) 2_655 .
N2 Zn1 O1 86.56(14) . .
O1 Zn1 O1 177.48(13) 2_655 .
C2 N2 Zn1 116.4(3) . .
O2 O2 Zn1 74.6(2) 2_655 .
C1 O1 Zn1 128.3(2) . .
O1 C1 O3 122.8(4) . .
O1 C1 C4 118.5(3) . 6_556
O3 C1 C4 118.6(3) . 6_556
C3 C2 C7 120.8(3) . .
C3 C2 N2 120.2(3) . .
C7 C2 N2 118.9(4) . .
C2 C3 C4 121.0(3) . .
C3 C4 C5 118.6(4) . .
C3 C4 C1 120.1(3) . 6_666
C5 C4 C1 121.3(3) . 6_666
C6 C5 C4 120.6(4) . .
C5 C6 C7 121.3(4) . .
N1 C7 C6 121.3(3) . .
N1 C7 C2 121.1(4) . .
C6 C7 C2 117.5(4) . .

loop_
_geom_bond_atom_site_label_1
_geom_bond_atom_site_label_2
_geom_bond_distance
_geom_bond_site_symmetry_2
Zn1 O2 2.024(5) .
Zn1 O2 2.024(5) 2_655
Zn1 N2 2.051(4) 2_655
Zn1 N2 2.051(4) .
Zn1 O1 2.130(3) 2_655
Zn1 O1 2.130(3) .
N1 C7 1.396(5) .
N2 C2 1.453(5) .
O2 O2 1.073(15) 2_655
O1 C1 1.260(4) .
O3 C1 1.271(4) .
C1 C4 1.491(6) 6_556
C2 C3 1.372(6) .
C2 C7 1.403(5) .
C3 C4 1.387(5) .
C4 C5 1.391(5) .
C4 C1 1.491(6) 6_666
C5 C6 1.371(6) .
C6 C7 1.399(6) .
